data_2008704
loop_
_publ_author_name
' Dalhus, Bj\/orn'
' G\"orbitz, Carl Henrik'

_publ_section_title
;
 Molecular aggregation in selected crystalline 1:1 complexes of
 hydrophobic <small>D</small>- and <small>L</small>-amino acids. II.
 The <small>D</small>-norleucine series
;
_journal_issue 7
_journal_name_full 'Acta Crystallographica Section C'
_journal_page_first 1105
_journal_page_last 1112
_journal_paper_doi 10.1107/S0108270199003649
_journal_volume 55
_journal_year 1999
_chemical_formula_moiety 'C5 H11 NO2 , C6 H13 NO2 '
_chemical_formula_sum 'C11 H24 N2 O4'
_chemical_formula_weight 248.32
_chemical_name_systematic
;
 L-Norvaline:D-Norleucine
;
_space_group_IT_number 4
_symmetry_cell_setting monoclinic
_symmetry_space_group_name_Hall 'P 2yb'
_symmetry_space_group_name_H-M 'P 1 21 1'
_audit_creation_method SHELXL
_cell_angle_alpha 90.00
_cell_angle_beta 102.3490(10)
_cell_angle_gamma 90.00
_cell_formula_units_Z 2
_cell_length_a 9.9166(2)
_cell_length_b 4.72470(10)
_cell_length_c 15.3292(3)
_cell_measurement_reflns_used 7301
_cell_measurement_temperature 150(2)
_cell_measurement_theta_max 40.46
_cell_measurement_theta_min 2.10
_cell_volume 701.60(2)
_computing_cell_refinement 'SAINT (Siemens, 1995)'
_computing_data_collection 'SMART (Siemens, 1995)'
_computing_data_reduction SAINT
_computing_structure_refinement SHELXTL
_computing_structure_solution 'SHELXTL (Sheldrick, 1994)'
_diffrn_ambient_temperature 150(2)
_diffrn_measurement_device
;
Siemens SMART CCD area-detector diffractometer
;
_diffrn_measurement_method '\w scans'
_diffrn_radiation_monochromator graphite
_diffrn_radiation_source 'fine-focus sealed tube'
_diffrn_radiation_type MoK\a
_diffrn_radiation_wavelength 0.71073
_diffrn_reflns_av_R_equivalents 0.0258
_diffrn_reflns_av_sigmaI/netI 0.0362
_diffrn_reflns_limit_h_max 17
_diffrn_reflns_limit_h_min -17
_diffrn_reflns_limit_k_max 6
_diffrn_reflns_limit_k_min -8
_diffrn_reflns_limit_l_max 26
_diffrn_reflns_limit_l_min -27
_diffrn_reflns_number 10773
_diffrn_reflns_theta_max 40.46
_diffrn_reflns_theta_min 2.10
_exptl_absorpt_coefficient_mu 0.089
_exptl_absorpt_correction_T_max 0.991
_exptl_absorpt_correction_T_min 0.944
_exptl_absorpt_correction_type multi-scan
_exptl_absorpt_process_details 'SADABS (Sheldrick, 1996)'
_exptl_crystal_colour Colourless
_exptl_crystal_density_diffrn 1.175
_exptl_crystal_density_meas ?
_exptl_crystal_description Plate
_exptl_crystal_F_000 272
_exptl_crystal_size_max 0.65
_exptl_crystal_size_mid 0.45
_exptl_crystal_size_min 0.10
_refine_diff_density_max 0.419
_refine_diff_density_min -0.288
_refine_ls_extinction_method none
_refine_ls_goodness_of_fit_all 1.049
_refine_ls_goodness_of_fit_obs 1.053
_refine_ls_hydrogen_treatment mixed
_refine_ls_matrix_type full
_refine_ls_number_parameters 189
_refine_ls_number_reflns 6360
_refine_ls_number_restraints 1
_refine_ls_restrained_S_all 1.049
_refine_ls_restrained_S_obs 1.053
_refine_ls_R_factor_all 0.0567
_refine_ls_R_factor_obs 0.0448
_refine_ls_shift/esd_max 0.002
_refine_ls_shift/esd_mean 0.000
_refine_ls_structure_factor_coef Fsqd
_refine_ls_weighting_details 'w = 1/[\s^2^(Fo^2^)+(0.0572P)^2^+0.1367P] where P=(Fo^2^+2Fc^2^)/3'
_refine_ls_weighting_scheme calc
_refine_ls_wR_factor_all 0.1271
_refine_ls_wR_factor_obs 0.1161
_reflns_number_observed 5289
_reflns_number_total 6360
_reflns_observed_criterion >2sigma(I)
_cod_data_source_file os1053.cif
_cod_data_source_block L1
_cod_depositor_comments
;
The following automatic conversions were performed:

'_exptl_crystal_density_meas' value 'not measured' was changed to '?'
- the value is perceived as not measured.

Automatic conversion script
Id: cif_fix_values 3008 2015-01-20 13:52:24Z robertas 

The following automatic conversions were performed:

'_refine_ls_weighting_scheme' value 'calc w =
1/[\s^2^(Fo^2^)+(0.0572P)^2^+0.1367P] where P=(Fo^2^+2Fc^2^)/3' was
changed to 'calc'. New tag '_refine_ls_weighting_details' was
created. The value of the new tag was set to 'w =
1/[\s^2^(Fo^2^)+(0.0572P)^2^+0.1367P] where P=(Fo^2^+2Fc^2^)/3'.

Automatic conversion script
Id: cif_fix_values 3143 2015-03-26 13:38:13Z robertas 
;
_cod_original_sg_symbol_H-M 'P 21'
_cod_database_code 2008704

loop_
_symmetry_equiv_pos_as_xyz
'x, y, z'
'-x, y+1/2, -z'

loop_
_atom_site_aniso_label
_atom_site_aniso_U_11
_atom_site_aniso_U_22
_atom_site_aniso_U_33
_atom_site_aniso_U_12
_atom_site_aniso_U_13
_atom_site_aniso_U_23
O1A 0.0192(3) 0.0165(5) 0.0213(3) 0.0002(4) 0.0061(3) 0.0038(4)
O2A 0.0130(3) 0.0185(5) 0.0355(4) 0.0010(4) 0.0076(3) 0.0005(5)
N1A 0.0137(3) 0.0167(6) 0.0202(4) -0.0018(4) 0.0055(3) -0.0019(5)
C1A 0.0139(4) 0.0149(7) 0.0172(4) -0.0007(4) 0.0057(3) -0.0021(4)
C2A 0.0135(3) 0.0139(6) 0.0172(4) -0.0003(5) 0.0047(3) -0.0001(5)
C3A 0.0221(4) 0.0210(7) 0.0174(4) -0.0014(6) 0.0057(3) -0.0015(6)
C4A 0.0434(7) 0.0300(9) 0.0272(5) -0.0080(7) 0.0209(5) -0.0033(7)
C5A 0.0611(10) 0.0467(14) 0.0263(6) 0.0014(10) 0.0246(6) -0.0005(8)
O1B 0.0192(3) 0.0166(5) 0.0224(4) -0.0001(4) 0.0066(3) -0.0032(4)
O2B 0.0134(3) 0.0178(5) 0.0390(4) -0.0011(4) 0.0079(3) -0.0022(5)
N1B 0.0136(3) 0.0173(6) 0.0188(4) 0.0017(4) 0.0047(3) 0.0018(4)
C1B 0.0140(4) 0.0123(7) 0.0201(4) 0.0010(4) 0.0060(3) 0.0011(4)
C2B 0.0136(3) 0.0129(6) 0.0189(4) -0.0007(5) 0.0052(3) -0.0009(5)
C3B 0.0206(4) 0.0231(7) 0.0174(4) 0.0026(6) 0.0053(3) 0.0000(6)
C4B 0.0252(4) 0.0276(8) 0.0198(4) 0.0019(5) 0.0096(3) -0.0011(5)
C5B 0.0384(6) 0.0484(13) 0.0210(5) 0.0051(8) 0.0125(5) 0.0038(7)
C6B 0.0385(6) 0.0575(10) 0.0285(5) -0.0032(7) 0.0175(5) -0.0038(6)

loop_
_atom_site_label
_atom_site_fract_x
_atom_site_fract_y
_atom_site_fract_z
_atom_site_U_iso_or_equiv
_atom_site_thermal_displace_type
_atom_site_calc_flag
_atom_site_refinement_flags
_atom_site_occupancy
_atom_site_disorder_group
_atom_site_type_symbol
O1A 0.42334(8) -0.0978(2) 0.42968(5) 0.0188(2) Uani d . 1 . O
O2A 0.24650(8) 0.1821(3) 0.36694(6) 0.0220(2) Uani d . 1 . O
N1A 0.61202(9) 0.2779(3) 0.39972(6) 0.0166(2) Uani d . 1 . N
H1A 0.659(3) 0.104(8) 0.3971(15) 0.055(8) Uiso d . 1 . H
H2A 0.6629(18) 0.413(5) 0.3826(11) 0.021(4) Uiso d . 1 . H
H3A 0.6074(17) 0.316(6) 0.4577(12) 0.032(5) Uiso d . 1 . H
C1A 0.37257(10) 0.1117(3) 0.38466(7) 0.0150(3) Uani d . 1 . C
C2A 0.47030(10) 0.2917(3) 0.34195(7) 0.0147(2) Uani d . 1 . C
H4A 0.4380(6) 0.491(4) 0.33721(11) 0.018 Uiso calc R 1 . H
C3A 0.46919(12) 0.1759(4) 0.24846(7) 0.0200(2) Uani d . 1 . C
H5A 0.4914(3) -0.023(3) 0.25348(9) 0.024 Uiso calc R 1 . H
H6A 0.3768(12) 0.1934(4) 0.2126(5) 0.024 Uiso calc R 1 . H
C4A 0.5691(2) 0.3217(5) 0.19959(9) 0.0315(4) Uani d . 1 . C
H7A 0.5485(3) 0.531(3) 0.19548(10) 0.038 Uiso calc R 1 . H
H8A 0.6665(14) 0.2964(6) 0.2350(5) 0.038 Uiso calc R 1 . H
C5A 0.5584(2) 0.2032(6) 0.10589(9) 0.0424(5) Uani d . 1 . C
H9A 0.6220(15) 0.307(3) 0.0759(6) 0.064 Uiso calc R 1 . H
H10A 0.4628(14) 0.225(3) 0.0713(6) 0.064 Uiso calc R 1 . H
H11A 0.5835(15) 0.001(3) 0.10980(11) 0.064 Uiso calc R 1 . H
O1B -0.07792(8) 1.0549(2) 0.42868(5) 0.0191(2) Uani d . 1 . O
O2B -0.25421(8) 0.7755(3) 0.36406(6) 0.0231(2) Uani d . 1 . O
N1B 0.11215(9) 0.6807(3) 0.40053(6) 0.0164(2) Uani d . 1 . N
H1B 0.1492(16) 0.849(5) 0.3970(10) 0.015(4) Uiso d . 1 . H
H2B 0.180(2) 0.530(5) 0.3855(12) 0.031(5) Uiso d . 1 . H
H3B 0.1047(16) 0.652(6) 0.4593(11) 0.026(4) Uiso d . 1 . H
C1B -0.12808(10) 0.8446(3) 0.38327(7) 0.0151(2) Uani d . 1 . C
C2B -0.02861(10) 0.6650(3) 0.34212(7) 0.0149(2) Uani d . 1 . C
H4B -0.0587(7) 0.476(4) 0.33806(11) 0.018 Uiso calc R 1 . H
C3B -0.02854(11) 0.7773(4) 0.24813(7) 0.0202(3) Uani d . 1 . C
H5B -0.1193(12) 0.7407(6) 0.2098(5) 0.024 Uiso calc R 1 . H
H6B -0.0156(2) 0.983(3) 0.25162(8) 0.024 Uiso calc R 1 . H
C4B 0.08204(12) 0.6492(5) 0.20387(7) 0.0235(3) Uani d . 1 . C
H7B 0.1727(12) 0.6977(8) 0.2390(5) 0.028 Uiso calc R 1 . H
H8B 0.0736(2) 0.444(3) 0.20350(7) 0.028 Uiso calc R 1 . H
C5B 0.0703(2) 0.7531(6) 0.10869(8) 0.0350(4) Uani d . 1 . C
H9B 0.0687(2) 0.966(3) 0.10837(8) 0.042 Uiso calc R 1 . H
H10B -0.0196(13) 0.6852(11) 0.0710(6) 0.042 Uiso calc R 1 . H
C6B 0.1888(2) 0.6512(4) 0.06709(9) 0.0399(3) Uani d . 1 . C
H11B 0.1751(8) 0.716(3) 0.0082(9) 0.060 Uiso calc R 1 . H
H12B 0.1912(9) 0.453(3) 0.0675(8) 0.060 Uiso calc R 1 . H
H13B 0.2724(12) 0.722(3) 0.1001(7) 0.060 Uiso calc R 1 . H

loop_
_atom_type_symbol
_atom_type_description
_atom_type_scat_dispersion_real
_atom_type_scat_dispersion_imag
_atom_type_scat_source
C C 0.0033 0.0016 'International Tables Vol C Tables 4.2.6.8 and 6.1.1.4'
H H 0.0000 0.0000 'International Tables Vol C Tables 4.2.6.8 and 6.1.1.4'
N N 0.0061 0.0033 'International Tables Vol C Tables 4.2.6.8 and 6.1.1.4'
O O 0.0106 0.0060 'International Tables Vol C Tables 4.2.6.8 and 6.1.1.4'

loop_
_geom_angle_atom_site_label_1
_geom_angle_atom_site_label_2
_geom_angle_atom_site_label_3
_geom_angle
C2A N1A H1A 114.7(15)
C2A N1A H2A 108.4(11)
H1A N1A H2A 107.4(18)
C2A N1A H3A 109.3(11)
H1A N1A H3A 110.(2)
H2A N1A H3A 107.2(19)
O1A C1A O2A 126.13(12)
O1A C1A C2A 117.22(9)
O2A C1A C2A 116.55(13)
N1A C2A C3A 110.90(9)
N1A C2A C1A 108.80(10)
C3A C2A C1A 108.76(11)
N1A C2A H4A 109.45(9)
C3A C2A H4A 109.45(9)
C1A C2A H4A 109.45(8)
C4A C3A C2A 114.94(13)
C4A C3A H5A 108.53(10)
C2A C3A H5A 108.53(9)
C4A C3A H6A 108.53(8)
C2A C3A H6A 108.53(6)
H5A C3A H6A 107.5
C5A C4A C3A 112.0(2)
C5A C4A H7A 109.21(13)
C3A C4A H7A 109.21(10)
C5A C4A H8A 109.21(10)
C3A C4A H8A 109.21(8)
H7A C4A H8A 107.9
C4A C5A H9A 109.47(11)
C4A C5A H10A 109.47(10)
H9A C5A H10A 109.5
C4A C5A H11A 109.47(13)
H9A C5A H11A 109.5
H10A C5A H11A 109.5
C2B N1B H1B 110.9(11)
C2B N1B H2B 113.6(11)
H1B N1B H2B 108.0(15)
C2B N1B H3B 108.4(10)
H1B N1B H3B 108.1(18)
H2B N1B H3B 107.7(17)
O1B C1B O2B 126.09(12)
O1B C1B C2B 116.92(9)
O2B C1B C2B 116.86(12)
N1B C2B C1B 109.09(10)
N1B C2B C3B 111.00(9)
C1B C2B C3B 108.91(11)
N1B C2B H4B 109.27(9)
C1B C2B H4B 109.27(8)
C3B C2B H4B 109.27(9)
C4B C3B C2B 115.04(12)
C4B C3B H5B 108.51(7)
C2B C3B H5B 108.51(6)
C4B C3B H6B 108.51(10)
C2B C3B H6B 108.51(9)
H5B C3B H6B 107.5
C5B C4B C3B 112.49(13)
C5B C4B H7B 109.10(9)
C3B C4B H7B 109.10(7)
C5B C4B H8B 109.10(13)
C3B C4B H8B 109.10(10)
H7B C4B H8B 107.8
C4B C5B C6B 112.99(14)
C4B C5B H9B 108.98(13)
C6B C5B H9B 108.98(12)
C4B C5B H10B 108.98(9)
C6B C5B H10B 108.98(9)
H9B C5B H10B 107.8
C5B C6B H11B 109.47(9)
C5B C6B H12B 109.47(12)
H11B C6B H12B 109.5
C5B C6B H13B 109.47(9)
H11B C6B H13B 109.5
H12B C6B H13B 109.5

loop_
_geom_bond_atom_site_label_1
_geom_bond_atom_site_label_2
_geom_bond_site_symmetry_2
_geom_bond_distance
_geom_bond_publ_flag
O1A C1A . 1.249(2) yes
O2A C1A . 1.2658(14) yes
N1A C2A . 1.4937(13) yes
N1A H1A . 0.95(3) ?
N1A H2A . 0.89(2) ?
N1A H3A . 0.92(2) ?
C1A C2A . 1.537(2) yes
C2A C3A . 1.532(2) yes
C2A H4A . 0.99(2) ?
C3A C4A . 1.528(2) yes
C3A H5A . 0.966(12) ?
C3A H6A . 0.966(12) ?
C4A C5A . 1.524(2) yes
C4A H7A . 1.009(14) ?
C4A H8A . 1.009(14) ?
C5A H9A . 0.987(13) ?
C5A H10A . 0.987(13) ?
C5A H11A . 0.987(13) ?
O1B C1B . 1.253(2) yes
O2B C1B . 1.2649(13) yes
N1B C2B . 1.4904(13) yes
N1B H1B . 0.88(2) ?
N1B H2B . 1.04(2) ?
N1B H3B . 0.93(2) ?
C1B C2B . 1.535(2) yes
C2B C3B . 1.535(2) yes
C2B H4B . 0.94(2) ?
C3B C4B . 1.532(2) yes
C3B H5B . 0.979(12) ?
C3B H6B . 0.979(12) ?
C4B C5B . 1.520(2) yes
C4B H7B . 0.971(13) ?
C4B H8B . 0.971(13) ?
C5B C6B . 1.529(2) yes
C5B H9B . 1.006(15) ?
C5B H10B . 1.006(15) ?
C6B H11B . 0.935(12) ?
C6B H12B . 0.935(12) ?
C6B H13B . 0.935(13) ?

loop_
_geom_torsion_atom_site_label_1
_geom_torsion_atom_site_label_2
_geom_torsion_atom_site_label_3
_geom_torsion_atom_site_label_4
_geom_torsion
_geom_torsion_publ_flag
O1A C1A C2A N1A -30.4(2) ?
O2A C1A C2A N1A 153.14(13) ?
O1A C1A C2A C3A 90.54(13) ?
O2A C1A C2A C3A -85.95(15) ?
N1A C2A C3A C4A -56.6(2) yes
C1A C2A C3A C4A -176.20(13) ?
C2A C3A C4A C5A -177.8(2) yes
O1B C1B C2B N1B 29.9(2) ?
O2B C1B C2B N1B -153.93(13) ?
O1B C1B C2B C3B -91.43(13) ?
O2B C1B C2B C3B 84.8(2) ?
N1B C2B C3B C4B 50.9(2) yes
C1B C2B C3B C4B 171.05(13) ?
C2B C3B C4B C5B 175.9(2) yes
C3B C4B C5B C6B 174.1(2) yes

loop_
_cod_related_entry_id
_cod_related_entry_database
_cod_related_entry_code
1 ChemSpider 21182965
